data_7246122
loop_
_publ_author_name
'Das, Tamal Kanti'
'Rodriguez Trevi\~no, Agustin M.'
'Pandiri, Sanjay'
'Irvankoski, Sini'
'Siitonen, Juha H.'
'Rodriguez, Sara M.'
'Yousufuddin, Muhammed'
'K\"urti, L\'aszl\'o'

_publ_section_title
;
 Catalyst-free transfer hydrogenation of activated alkenes exploiting
 isopropanol as the sole and traceless reductant
;
_journal_issue 2
_journal_name_full 'Green Chemistry'
_journal_page_first 746
_journal_page_last 754
_journal_paper_doi 10.1039/D2GC04315G
_journal_volume 25
_journal_year 2023
_chemical_formula_moiety 'C13 H15 N O6'
_chemical_formula_sum 'C13 H15 N O6'
_chemical_formula_weight 281.26
_space_group_crystal_system monoclinic
_space_group_IT_number 15
_space_group_name_Hall '-C 2yc'
_space_group_name_H-M_alt 'C 1 2/c 1'
_atom_sites_solution_hydrogens geom
_audit_block_doi 10.5517/ccdc.csd.cc29zhqj
_audit_creation_method SHELXL-2018/3
_audit_update_record
;
2022-01-25 deposited with the CCDC.	2022-12-29 downloaded from the CCDC.
;
_cell_angle_alpha 90
_cell_angle_beta 104.436(2)
_cell_angle_gamma 90
_cell_formula_units_Z 8
_cell_length_a 25.911(4)
_cell_length_b 4.6748(7)
_cell_length_c 23.299(4)
_cell_measurement_reflns_used 2128
_cell_measurement_temperature 100(2)
_cell_measurement_theta_max 27.24
_cell_measurement_theta_min 2.71
_cell_volume 2733.1(8)
_computing_cell_refinement 'Bruker SAINT'
_computing_data_collection 'Bruker APEX2'
_computing_data_reduction 'Bruker SAINT'
_computing_molecular_graphics 'Bruker SHELXTL'
_computing_publication_material 'Bruker SHELXTL'
_computing_structure_refinement 'SHELXL-2018/3 (Sheldrick, 2018)'
_computing_structure_solution 'SHELXT 2014/4 (Sheldrick, 2014)'
_diffrn_ambient_temperature 100(2)
_diffrn_measured_fraction_theta_full 0.999
_diffrn_measured_fraction_theta_max 0.998
_diffrn_measurement_device_type 'Bruker APEX-II CCD'
_diffrn_measurement_method '\f and \w scans'
_diffrn_radiation_type MoK\a
_diffrn_radiation_wavelength 0.71073
_diffrn_reflns_av_R_equivalents 0.0729
_diffrn_reflns_av_unetI/netI 0.0629
_diffrn_reflns_Laue_measured_fraction_full 0.999
_diffrn_reflns_Laue_measured_fraction_max 0.998
_diffrn_reflns_limit_h_max 34
_diffrn_reflns_limit_h_min -34
_diffrn_reflns_limit_k_max 6
_diffrn_reflns_limit_k_min -6
_diffrn_reflns_limit_l_max 31
_diffrn_reflns_limit_l_min -30
_diffrn_reflns_number 13697
_diffrn_reflns_point_group_measured_fraction_full 0.999
_diffrn_reflns_point_group_measured_fraction_max 0.998
_diffrn_reflns_theta_full 25.000
_diffrn_reflns_theta_max 28.315
_diffrn_reflns_theta_min 2.105
_exptl_absorpt_coefficient_mu 0.109
_exptl_absorpt_correction_T_max 0.745
_exptl_absorpt_correction_T_min 0.553
_exptl_absorpt_correction_type multi-scan
_exptl_absorpt_process_details SADABS
_exptl_crystal_colour colourless
_exptl_crystal_density_diffrn 1.367
_exptl_crystal_description needle
_exptl_crystal_F_000 1184
_exptl_crystal_size_max 0.150
_exptl_crystal_size_mid 0.050
_exptl_crystal_size_min 0.020
_refine_diff_density_max 0.493
_refine_diff_density_min -0.370
_refine_diff_density_rms 0.055
_refine_ls_extinction_method none
_refine_ls_goodness_of_fit_ref 1.035
_refine_ls_hydrogen_treatment constr
_refine_ls_matrix_type full
_refine_ls_number_parameters 184
_refine_ls_number_reflns 3406
_refine_ls_number_restraints 0
_refine_ls_restrained_S_all 1.035
_refine_ls_R_factor_all 0.0746
_refine_ls_R_factor_gt 0.0504
_refine_ls_shift/su_max 0.001
_refine_ls_shift/su_mean 0.000
_refine_ls_structure_factor_coef Fsqd
_refine_ls_weighting_details 'w=1/[\s^2^(Fo^2^)+(0.0398P)^2^+2.2478P] where P=(Fo^2^+2Fc^2^)/3'
_refine_ls_weighting_scheme calc
_refine_ls_wR_factor_gt 0.1097
_refine_ls_wR_factor_ref 0.1221
_reflns_Friedel_coverage 0.000
_reflns_number_gt 2507
_reflns_number_total 3406
_reflns_threshold_expression 'I > 2\s(I)'
_cod_data_source_file d2gc04315g2.cif
_cod_data_source_block tamal1_0m_a
_cod_depositor_comments 'Adding full bibliography for 7246122--7246123.cif.'
_cod_original_cell_volume 2733.1(7)
_cod_original_sg_symbol_H-M 'C 2/c'
_cod_database_code 7246122
_shelx_shelxl_version_number 2018/3
_shelx_space_group_comment
; 
The symmetry employed for this shelxl refinement is uniquely defined 
by the following loop, which should always be used as a source of 
symmetry information in preference to the above space-group names. 
They are only intended as comments. 
;
_shelx_estimated_absorpt_t_min 0.984
_shelx_estimated_absorpt_t_max 0.998

loop_
_space_group_symop_operation_xyz
'x, y, z'
'-x, y, -z+1/2'
'x+1/2, y+1/2, z'
'-x+1/2, y+1/2, -z+1/2'
'-x, -y, -z'
'x, -y, z-1/2'
'-x+1/2, -y+1/2, -z'
'x+1/2, -y+1/2, z-1/2'

loop_
_atom_site_label
_atom_site_type_symbol
_atom_site_fract_x
_atom_site_fract_y
_atom_site_fract_z
_atom_site_U_iso_or_equiv
_atom_site_adp_type
_atom_site_occupancy
_atom_site_site_symmetry_order
_atom_site_calc_flag
_atom_site_refinement_flags_posn
_atom_site_refinement_flags_adp
_atom_site_refinement_flags_occupancy
_atom_site_disorder_assembly
_atom_site_disorder_group
O1 O 0.25079(6) 0.9388(3) 0.56471(6) 0.0386(4) Uani 1 1 d . . . . .
O2 O 0.27698(5) 1.0680(3) 0.65632(6) 0.0289(3) Uani 1 1 d . . . . .
O3 O 0.47994(5) 0.2365(3) 0.53522(5) 0.0200(3) Uani 1 1 d . . . . .
O4 O 0.51914(5) 0.6405(3) 0.57555(5) 0.0218(3) Uani 1 1 d . . . . .
H4 H 0.515505 0.686599 0.539914 0.033 Uiso 1 1 calc R U . . .
O5 O 0.56117(5) -0.0682(3) 0.70282(5) 0.0209(3) Uani 1 1 d . . . . .
O6 O 0.58933(5) 0.1475(3) 0.62956(5) 0.0207(3) Uani 1 1 d . . . . .
N1 N 0.28099(6) 0.9198(3) 0.61434(7) 0.0234(3) Uani 1 1 d . . . . .
C1 C 0.32476(6) 0.7111(4) 0.62333(7) 0.0189(4) Uani 1 1 d . . . . .
C2 C 0.33096(7) 0.5520(4) 0.57555(8) 0.0228(4) Uani 1 1 d . . . . .
H2A H 0.306933 0.572882 0.537656 0.027 Uiso 1 1 calc R U . . .
C3 C 0.37306(7) 0.3615(4) 0.58430(8) 0.0226(4) Uani 1 1 d . . . . .
H3 H 0.378025 0.250237 0.551971 0.027 Uiso 1 1 calc R U . . .
C4 C 0.40841(7) 0.3304(4) 0.64007(7) 0.0191(4) Uani 1 1 d . . . . .
C5 C 0.40008(7) 0.4931(4) 0.68691(7) 0.0205(4) Uani 1 1 d . . . . .
H5 H 0.423648 0.472163 0.725074 0.025 Uiso 1 1 calc R U . . .
C6 C 0.35834(7) 0.6845(4) 0.67921(8) 0.0205(4) Uani 1 1 d . . . . .
H6 H 0.352897 0.794698 0.711462 0.025 Uiso 1 1 calc R U . . .
C7 C 0.45558(7) 0.1313(4) 0.64884(8) 0.0239(4) Uani 1 1 d . . . . .
H7A H 0.446703 -0.027646 0.619978 0.029 Uiso 1 1 calc R U . . .
H7B H 0.462889 0.048115 0.689146 0.029 Uiso 1 1 calc R U . . .
C8 C 0.50503(6) 0.2812(4) 0.64113(7) 0.0185(4) Uani 1 1 d . . . . .
H8 H 0.510241 0.454621 0.667059 0.022 Uiso 1 1 calc R U . . .
C9 C 0.49999(6) 0.3831(4) 0.57828(7) 0.0160(3) Uani 1 1 d . . . . .
C10 C 0.55462(6) 0.0956(4) 0.66171(7) 0.0168(3) Uani 1 1 d . . . . .
C11 C 0.63840(7) -0.0247(4) 0.64099(8) 0.0238(4) Uani 1 1 d . . . . .
H11 H 0.631679 -0.217411 0.656316 0.029 Uiso 1 1 calc R U . . .
C12 C 0.68118(7) 0.1275(5) 0.68641(9) 0.0309(5) Uani 1 1 d . . . . .
H12A H 0.688829 0.312297 0.670480 0.046 Uiso 1 1 calc R U . . .
H12B H 0.713593 0.010573 0.695828 0.046 Uiso 1 1 calc R U . . .
H12C H 0.668928 0.158523 0.722465 0.046 Uiso 1 1 calc R U . . .
C13 C 0.65077(8) -0.0558(5) 0.58148(9) 0.0385(5) Uani 1 1 d . . . . .
H13A H 0.620784 -0.149231 0.553797 0.058 Uiso 1 1 calc R U . . .
H13B H 0.682950 -0.172226 0.585658 0.058 Uiso 1 1 calc R U . . .
H13C H 0.656615 0.133682 0.566270 0.058 Uiso 1 1 calc R U . . .

loop_
_atom_site_aniso_label
_atom_site_aniso_U_11
_atom_site_aniso_U_22
_atom_site_aniso_U_33
_atom_site_aniso_U_23
_atom_site_aniso_U_13
_atom_site_aniso_U_12
O1 0.0296(7) 0.0485(10) 0.0303(8) -0.0043(7) -0.0063(6) 0.0147(7)
O2 0.0284(7) 0.0294(8) 0.0314(7) -0.0039(6) 0.0122(6) 0.0058(6)
O3 0.0245(6) 0.0198(6) 0.0166(6) 0.0018(5) 0.0067(5) -0.0012(5)
O4 0.0341(7) 0.0161(6) 0.0150(6) 0.0028(5) 0.0059(5) -0.0003(5)
O5 0.0232(6) 0.0222(7) 0.0169(6) 0.0038(5) 0.0045(5) 0.0022(5)
O6 0.0182(6) 0.0231(7) 0.0231(6) 0.0058(5) 0.0095(5) 0.0055(5)
N1 0.0175(7) 0.0254(8) 0.0270(8) 0.0007(6) 0.0048(6) 0.0013(6)
C1 0.0143(8) 0.0202(9) 0.0228(9) 0.0012(7) 0.0056(7) 0.0004(7)
C2 0.0215(9) 0.0278(10) 0.0181(8) -0.0002(7) 0.0029(7) 0.0011(7)
C3 0.0273(9) 0.0246(9) 0.0179(8) 0.0002(7) 0.0096(7) 0.0033(8)
C4 0.0190(8) 0.0192(9) 0.0214(9) 0.0048(7) 0.0094(7) -0.0002(7)
C5 0.0198(8) 0.0228(9) 0.0176(8) 0.0017(7) 0.0023(7) -0.0011(7)
C6 0.0209(8) 0.0214(9) 0.0203(8) -0.0032(7) 0.0070(7) -0.0007(7)
C7 0.0233(9) 0.0258(10) 0.0252(9) 0.0069(7) 0.0111(7) 0.0049(8)
C8 0.0192(8) 0.0202(9) 0.0163(8) 0.0045(7) 0.0047(6) 0.0042(7)
C9 0.0143(7) 0.0176(8) 0.0169(8) 0.0029(6) 0.0054(6) 0.0037(6)
C10 0.0185(8) 0.0176(8) 0.0144(8) -0.0005(6) 0.0040(6) -0.0007(7)
C11 0.0193(9) 0.0239(10) 0.0288(9) 0.0040(8) 0.0074(7) 0.0082(7)
C12 0.0223(9) 0.0339(11) 0.0356(11) 0.0044(9) 0.0057(8) 0.0021(8)
C13 0.0285(11) 0.0547(15) 0.0350(11) -0.0036(10) 0.0131(9) 0.0145(10)

loop_
_atom_type_symbol
_atom_type_description
_atom_type_scat_dispersion_real
_atom_type_scat_dispersion_imag
_atom_type_scat_source
C C 0.0033 0.0016 'International Tables Vol C Tables 4.2.6.8 and 6.1.1.4'
H H 0.0000 0.0000 'International Tables Vol C Tables 4.2.6.8 and 6.1.1.4'
N N 0.0061 0.0033 'International Tables Vol C Tables 4.2.6.8 and 6.1.1.4'
O O 0.0106 0.0060 'International Tables Vol C Tables 4.2.6.8 and 6.1.1.4'

loop_
_geom_angle_atom_site_label_1
_geom_angle_atom_site_label_2
_geom_angle_atom_site_label_3
_geom_angle
_geom_angle_site_symmetry_1
_geom_angle_site_symmetry_3
_geom_angle_publ_flag
C9 O4 H4 109.5 . . ?
C10 O6 C11 118.27(13) . . ?
O2 N1 O1 123.41(16) . . ?
O2 N1 C1 118.54(15) . . ?
O1 N1 C1 118.05(15) . . ?
C6 C1 C2 122.65(16) . . ?
C6 C1 N1 118.47(16) . . ?
C2 C1 N1 118.87(15) . . ?
C1 C2 C3 118.29(16) . . ?
C1 C2 H2A 120.9 . . ?
C3 C2 H2A 120.9 . . ?
C2 C3 C4 120.91(16) . . ?
C2 C3 H3 119.5 . . ?
C4 C3 H3 119.5 . . ?
C5 C4 C3 118.58(16) . . ?
C5 C4 C7 120.67(16) . . ?
C3 C4 C7 120.72(16) . . ?
C6 C5 C4 121.51(16) . . ?
C6 C5 H5 119.2 . . ?
C4 C5 H5 119.2 . . ?
C1 C6 C5 118.06(16) . . ?
C1 C6 H6 121.0 . . ?
C5 C6 H6 121.0 . . ?
C4 C7 C8 112.36(15) . . ?
C4 C7 H7A 109.1 . . ?
C8 C7 H7A 109.1 . . ?
C4 C7 H7B 109.1 . . ?
C8 C7 H7B 109.1 . . ?
H7A C7 H7B 107.9 . . ?
C7 C8 C9 112.94(14) . . ?
C7 C8 C10 111.84(14) . . ?
C9 C8 C10 110.23(13) . . ?
C7 C8 H8 107.2 . . ?
C9 C8 H8 107.2 . . ?
C10 C8 H8 107.2 . . ?
O3 C9 O4 124.43(15) . . ?
O3 C9 C8 122.38(15) . . ?
O4 C9 C8 113.19(14) . . ?
O5 C10 O6 125.69(15) . . ?
O5 C10 C8 123.52(15) . . ?
O6 C10 C8 110.76(13) . . ?
O6 C11 C13 104.99(14) . . ?
O6 C11 C12 108.65(15) . . ?
C13 C11 C12 113.84(17) . . ?
O6 C11 H11 109.7 . . ?
C13 C11 H11 109.7 . . ?
C12 C11 H11 109.7 . . ?
C11 C12 H12A 109.5 . . ?
C11 C12 H12B 109.5 . . ?
H12A C12 H12B 109.5 . . ?
C11 C12 H12C 109.5 . . ?
H12A C12 H12C 109.5 . . ?
H12B C12 H12C 109.5 . . ?
C11 C13 H13A 109.5 . . ?
C11 C13 H13B 109.5 . . ?
H13A C13 H13B 109.5 . . ?
C11 C13 H13C 109.5 . . ?
H13A C13 H13C 109.5 . . ?
H13B C13 H13C 109.5 . . ?

loop_
_geom_bond_atom_site_label_1
_geom_bond_atom_site_label_2
_geom_bond_distance
_geom_bond_site_symmetry_2
_geom_bond_publ_flag
O1 N1 1.2273(19) . ?
O2 N1 1.224(2) . ?
O3 C9 1.219(2) . ?
O4 C9 1.309(2) . ?
O4 H4 0.8400 . ?
O5 C10 1.205(2) . ?
O6 C10 1.329(2) . ?
O6 C11 1.472(2) . ?
N1 C1 1.471(2) . ?
C1 C6 1.379(2) . ?
C1 C2 1.381(2) . ?
C2 C3 1.384(2) . ?
C2 H2A 0.9500 . ?
C3 C4 1.398(2) . ?
C3 H3 0.9500 . ?
C4 C5 1.391(2) . ?
C4 C7 1.509(2) . ?
C5 C6 1.380(2) . ?
C5 H5 0.9500 . ?
C6 H6 0.9500 . ?
C7 C8 1.510(2) . ?
C7 H7A 0.9900 . ?
C7 H7B 0.9900 . ?
C8 C9 1.514(2) . ?
C8 C10 1.525(2) . ?
C8 H8 1.0000 . ?
C11 C13 1.506(3) . ?
C11 C12 1.507(3) . ?
C11 H11 1.0000 . ?
C12 H12A 0.9800 . ?
C12 H12B 0.9800 . ?
C12 H12C 0.9800 . ?
C13 H13A 0.9800 . ?
C13 H13B 0.9800 . ?
C13 H13C 0.9800 . ?
